data_7029400
loop_
_publ_author_name
'Buchowicz, W\/lodzimierz'
'Banach, Lukasz'
'Conder, Joanna'
'Gu\'nka, Piotr A'
'Kubicki, Dominik'
'Buchalski, Piotr'

_publ_section_title
;
 Anion exchange in [Ni(\h(5)-C5H4R)(Cl)(NHC)]. Counterion effect on the
 structure and catalytic activity.
;
_journal_issue 15
_journal_name_full 'Dalton transactions (Cambridge, England : 2003)'
_journal_page_first 5847
_journal_page_last 5857
_journal_paper_doi 10.1039/c3dt53352b
_journal_volume 43
_journal_year 2014
_chemical_formula_moiety 'C28 H32 N3 Ni, N O3'
_chemical_formula_sum 'C28 H32 N4 Ni O3'
_chemical_formula_weight 531.28
_chemical_name_systematic
;
 ?
;
_space_group_crystal_system triclinic
_space_group_IT_number 2
_space_group_name_Hall '-P 1'
_space_group_name_H-M_alt 'P -1'
_symmetry_space_group_name_Hall '-P 1'
_symmetry_space_group_name_H-M 'P -1'
_atom_sites_solution_hydrogens geom
_atom_sites_solution_primary direct
_audit_creation_date 2013-05-23
_audit_creation_method
;
  Olex2 1.2-beta
  (compiled Apr 23 2013 17:54:37, GUI svn.r4466)
;
_cell_angle_alpha 89.233(3)
_cell_angle_beta 80.886(3)
_cell_angle_gamma 85.015(3)
_cell_formula_units_Z 2
_cell_length_a 8.5478(3)
_cell_length_b 8.8564(3)
_cell_length_c 17.8908(5)
_cell_measurement_reflns_used 7642
_cell_measurement_temperature 293(2)
_cell_measurement_theta_max 27.6410
_cell_measurement_theta_min 3.6880
_cell_volume 1332.23(8)
_computing_cell_refinement
;
CrysAlisPro, Agilent Technologies,
Version 1.171.36.28 (release 01-02-2013 CrysAlis171 .NET)
(compiled Feb  1 2013,16:14:44)
;
_computing_data_collection
;
CrysAlisPro, Agilent Technologies,
Version 1.171.36.28 (release 01-02-2013 CrysAlis171 .NET)
(compiled Feb  1 2013,16:14:44)
;
_computing_data_reduction
;
CrysAlisPro, Agilent Technologies,
Version 1.171.36.28 (release 01-02-2013 CrysAlis171 .NET)
(compiled Feb  1 2013,16:14:44)
;
_computing_molecular_graphics
;
O. V. Dolomanov, L. J. Bourhis, R. J. Gildea, J. A. K. Howard and H. Puschmann,
OLEX2: a complete structure solution, refinement and analysis program.
J. Appl. Cryst. (2009). 42, 339-341.
;
_computing_publication_material
;
O. V. Dolomanov, L. J. Bourhis, R. J. Gildea, J. A. K. Howard and H. Puschmann,
OLEX2: a complete structure solution, refinement and analysis program.
J. Appl. Cryst. (2009). 42, 339-341.
;
_computing_structure_refinement
;
SHELXL, G.M. Sheldrick, Acta Cryst.
(2008). A64, 112-122
;
_computing_structure_solution
;
SHELXS, G.M. Sheldrick, Acta Cryst.
(2008). A64, 112-122
;
_diffrn_ambient_temperature 293(2)
_diffrn_detector_area_resol_mean 10.3347
_diffrn_measured_fraction_theta_full 0.9986
_diffrn_measured_fraction_theta_max 0.8877
_diffrn_measurement_details
;
  1 omega  -98.00    9.00   1.0000   10.0000
omega____ theta____ kappa____ phi______ frames
    -      -19.6509  -77.0000 -180.0000 107

  2 omega   -9.00   50.00   1.0000   10.0000
omega____ theta____ kappa____ phi______ frames
    -      -19.6509   57.0000  -60.0000 59

  3 omega  -27.00    3.00   1.0000   10.0000
omega____ theta____ kappa____ phi______ frames
    -      -19.6509   38.0000  150.0000 30

  4 omega  -91.00   13.00   1.0000   10.0000
omega____ theta____ kappa____ phi______ frames
    -      -19.6509  -77.0000   30.0000 104

  5 omega   56.00  110.00   1.0000   10.0000
omega____ theta____ kappa____ phi______ frames
    -       19.9634  179.0000   30.0000 54

  6 omega  -62.00  -37.00   1.0000   10.0000
omega____ theta____ kappa____ phi______ frames
    -       19.9634  -19.0000  -60.0000 25

  7 omega   37.00   62.00   1.0000   10.0000
omega____ theta____ kappa____ phi______ frames
    -       19.9634  -99.0000  150.0000 25

  8 omega  -48.00   -6.00   1.0000   10.0000
omega____ theta____ kappa____ phi______ frames
    -       19.9634  -38.0000 -120.0000 42

  9 omega  -95.00  -14.00   1.0000   10.0000
omega____ theta____ kappa____ phi______ frames
    -      -19.4946  153.0000  125.0889 81

 10 omega  -82.00  -55.00   1.0000   10.0000
omega____ theta____ kappa____ phi______ frames
    -      -19.4946  -57.0000  -30.0000 27

 11 omega  -80.00  -32.00   1.0000   10.0000
omega____ theta____ kappa____ phi______ frames
    -      -19.4946  179.0000   30.0000 48

 12 omega  -93.00  -12.00   1.0000   10.0000
omega____ theta____ kappa____ phi______ frames
    -      -19.4946  -57.0000  -90.0000 81

 13 omega  -44.00   56.00   1.0000   10.0000
omega____ theta____ kappa____ phi______ frames
    -      -19.4946   38.0000   60.0000 100

 14 omega  -97.00  -58.00   1.0000   10.0000
omega____ theta____ kappa____ phi______ frames
    -      -19.4946  155.0000    8.4257 39
;
_diffrn_measurement_device_type 'Xcalibur, Atlas, Gemini ultra'
_diffrn_measurement_method '\w scans'
_diffrn_orient_matrix_UB_11 0.0107328000
_diffrn_orient_matrix_UB_12 -0.0800319000
_diffrn_orient_matrix_UB_13 0.0030833000
_diffrn_orient_matrix_UB_21 0.0762963000
_diffrn_orient_matrix_UB_22 0.0058277000
_diffrn_orient_matrix_UB_23 0.0100062000
_diffrn_orient_matrix_UB_31 -0.0343400000
_diffrn_orient_matrix_UB_32 0.0048931000
_diffrn_orient_matrix_UB_33 0.0387637000
_diffrn_radiation_monochromator graphite
_diffrn_radiation_type 'Mo K\a'
_diffrn_radiation_wavelength 0.7107
_diffrn_reflns_av_R_equivalents 0.0361
_diffrn_reflns_av_unetI/netI 0.0305
_diffrn_reflns_Laue_measured_fraction_full 0.998
_diffrn_reflns_Laue_measured_fraction_max 0.998
_diffrn_reflns_limit_h_max 11
_diffrn_reflns_limit_h_min -11
_diffrn_reflns_limit_k_max 11
_diffrn_reflns_limit_k_min -11
_diffrn_reflns_limit_l_max 23
_diffrn_reflns_limit_l_min -23
_diffrn_reflns_number 26005
_diffrn_reflns_point_group_measured_fraction_full 0.998
_diffrn_reflns_point_group_measured_fraction_max 0.998
_diffrn_reflns_theta_full 25.242
_diffrn_reflns_theta_max 27.500
_diffrn_reflns_theta_min 3.263
_diffrn_source 'Enhance (Mo) X-ray Source'
_exptl_absorpt_coefficient_mu 0.764
_exptl_absorpt_correction_T_max 1.00000
_exptl_absorpt_correction_T_min 0.78723
_exptl_absorpt_correction_type multi-scan
_exptl_absorpt_process_details
;
CrysAlisPro, Agilent Technologies,
Version 1.171.36.28 (release 01-02-2013 CrysAlis171 .NET)
(compiled Feb  1 2013,16:14:44)
Empirical absorption correction using spherical harmonics,
 implemented in SCALE3 ABSPACK scaling algorithm.
;
_exptl_crystal_colour green
_exptl_crystal_colour_primary green
_exptl_crystal_density_diffrn 1.324
_exptl_crystal_description plate
_exptl_crystal_F_000 560
_exptl_crystal_size_max 0.6
_exptl_crystal_size_mid 0.4
_exptl_crystal_size_min 0.1
_refine_diff_density_max 0.311
_refine_diff_density_min -0.227
_refine_diff_density_rms 0.045
_refine_ls_extinction_method none
_refine_ls_goodness_of_fit_ref 1.019
_refine_ls_hydrogen_treatment constr
_refine_ls_matrix_type full
_refine_ls_number_parameters 332
_refine_ls_number_reflns 6117
_refine_ls_number_restraints 0
_refine_ls_restrained_S_all 1.019
_refine_ls_R_factor_all 0.0488
_refine_ls_R_factor_gt 0.0386
_refine_ls_shift/su_max 0.001
_refine_ls_shift/su_mean 0.000
_refine_ls_structure_factor_coef Fsqd
_refine_ls_weighting_details 'w=1/[\s^2^(Fo^2^)+(0.0483P)^2^+0.4188P] where P=(Fo^2^+2Fc^2^)/3'
_refine_ls_weighting_scheme calc
_refine_ls_wR_factor_gt 0.0964
_refine_ls_wR_factor_ref 0.1020
_reflns_Friedel_coverage 0.000
_reflns_number_gt 5156
_reflns_number_total 6117
_reflns_threshold_expression 'I > 2\s(I)'
_cod_data_source_file c3dt53352b2.cif
_cod_data_source_block 2j
_cod_original_cell_volume 1332.22(7)
_cod_database_code 7029400
_olex2_refinement_description
;
1. Fixed Uiso
 At 1.2 times of:
  All C(H) groups
 At 1.5 times of:
  All C(H,H,H) groups
2.a Aromatic/amide H refined with riding coordinates:
 C1(H1), C2(H2), C3(H3), C4(H4), C5(H5), C7(H7), C8(H8), C11(H11), C13(H13),
 C21(H21), C23(H23)
2.b Idealised Me refined as rotating group:
 C15(H15A,H15B,H15C), C16(H16A,H16B,H16C), C17(H17A,H17B,H17C), C25(H25A,H25B,
 H25C), C26(H26A,H26B,H26C), C27(H27A,H27B,H27C), C29(H29A,H29B,H29C)
;

loop_
_space_group_symop_operation_xyz
'x, y, z'
'-x, -y, -z'

loop_
_atom_site_label
_atom_site_type_symbol
_atom_site_fract_x
_atom_site_fract_y
_atom_site_fract_z
_atom_site_U_iso_or_equiv
_atom_site_adp_type
_atom_site_occupancy
_atom_site_site_symmetry_order
_atom_site_calc_flag
_atom_site_refinement_flags_posn
_atom_site_refinement_flags_adp
Ni1 Ni 0.18711(3) 0.90165(3) 0.74822(2) 0.03807(9) Uani 1 1 d . .
N1 N -0.01593(19) 0.65847(17) 0.73256(9) 0.0395(4) Uani 1 1 d . .
N2 N 0.1006(2) 0.62201(18) 0.82954(9) 0.0429(4) Uani 1 1 d . .
N3 N 0.3308(2) 0.81386(18) 0.66765(9) 0.0423(4) Uani 1 1 d . .
C1 C 0.0572(4) 1.0351(3) 0.82858(19) 0.0779(9) Uani 1 1 d . .
H1 H -0.0250 0.9911 0.8591 0.093 Uiso 1 1 calc R U
C2 C 0.2137(4) 1.0354(3) 0.84327(16) 0.0758(8) Uani 1 1 d . .
H2 H 0.2512 1.0008 0.8870 0.091 Uiso 1 1 calc R U
C3 C 0.2996(3) 1.0953(3) 0.78186(19) 0.0680(7) Uani 1 1 d . .
H3 H 0.4085 1.1046 0.7750 0.082 Uiso 1 1 calc R U
C4 C 0.1970(4) 1.1415(3) 0.72986(17) 0.0691(7) Uani 1 1 d . .
H4 H 0.2272 1.1850 0.6827 0.083 Uiso 1 1 calc R U
C5 C 0.0448(3) 1.1116(3) 0.7605(2) 0.0787(9) Uani 1 1 d . .
H5 H -0.0475 1.1371 0.7402 0.094 Uiso 1 1 calc R U
C6 C 0.0832(2) 0.7220(2) 0.77291(10) 0.0363(4) Uani 1 1 d . .
C7 C -0.0575(3) 0.5204(2) 0.76333(13) 0.0530(5) Uani 1 1 d . .
H7 H -0.1233 0.4558 0.7454 0.064 Uiso 1 1 calc R U
C8 C 0.0152(3) 0.4983(3) 0.82354(13) 0.0568(6) Uani 1 1 d . .
H8 H 0.0095 0.4149 0.8557 0.068 Uiso 1 1 calc R U
C9 C 0.1887(3) 0.6482(2) 0.88990(11) 0.0439(4) Uani 1 1 d . .
C10 C 0.3528(3) 0.6187(2) 0.87778(12) 0.0491(5) Uani 1 1 d . .
C11 C 0.4344(3) 0.6576(3) 0.93523(13) 0.0597(6) Uani 1 1 d . .
H11 H 0.5446 0.6392 0.9281 0.072 Uiso 1 1 calc R U
C12 C 0.3581(3) 0.7221(3) 1.00210(14) 0.0631(6) Uani 1 1 d . .
C13 C 0.1941(3) 0.7426(3) 1.01329(13) 0.0635(6) Uani 1 1 d . .
H13 H 0.1411 0.7819 1.0593 0.076 Uiso 1 1 calc R U
C14 C 0.1049(3) 0.7064(3) 0.95803(12) 0.0541(5) Uani 1 1 d . .
C15 C 0.4399(3) 0.5467(3) 0.80556(13) 0.0650(7) Uani 1 1 d . .
H15A H 0.3884 0.4595 0.7943 0.097 Uiso 1 1 calc R U
H15B H 0.5478 0.5161 0.8115 0.097 Uiso 1 1 calc R U
H15C H 0.4391 0.6184 0.7649 0.097 Uiso 1 1 calc R U
C16 C 0.4509(4) 0.7716(4) 1.06213(18) 0.0956(10) Uani 1 1 d . .
H16A H 0.5475 0.7068 1.0603 0.143 Uiso 1 1 calc R U
H16B H 0.3877 0.7648 1.1112 0.143 Uiso 1 1 calc R U
H16C H 0.4760 0.8744 1.0527 0.143 Uiso 1 1 calc R U
C17 C -0.0742(3) 0.7289(4) 0.97255(16) 0.0771(8) Uani 1 1 d . .
H17A H -0.1118 0.7708 0.9282 0.116 Uiso 1 1 calc R U
H17B H -0.1080 0.7970 1.0144 0.116 Uiso 1 1 calc R U
H17C H -0.1169 0.6331 0.9843 0.116 Uiso 1 1 calc R U
C19 C -0.0745(2) 0.7316(2) 0.66896(11) 0.0430(4) Uani 1 1 d . .
C20 C -0.0052(3) 0.6880(3) 0.59617(12) 0.0540(5) Uani 1 1 d . .
C21 C -0.0613(4) 0.7737(4) 0.53637(13) 0.0708(8) Uani 1 1 d . .
H21 H -0.0160 0.7508 0.4866 0.085 Uiso 1 1 calc R U
C22 C -0.1804(4) 0.8895(3) 0.54986(16) 0.0691(7) Uani 1 1 d . .
C23 C -0.2486(3) 0.9223(3) 0.62228(16) 0.0637(7) Uani 1 1 d . .
H23 H -0.3306 0.9992 0.6311 0.076 Uiso 1 1 calc R U
C24 C -0.1997(3) 0.8444(2) 0.68334(13) 0.0498(5) Uani 1 1 d . .
C25 C 0.1168(3) 0.5550(3) 0.58232(16) 0.0745(8) Uani 1 1 d . .
H25A H 0.1857 0.5534 0.6199 0.112 Uiso 1 1 calc R U
H25B H 0.1784 0.5634 0.5329 0.112 Uiso 1 1 calc R U
H25C H 0.0645 0.4630 0.5853 0.112 Uiso 1 1 calc R U
C26 C -0.2363(5) 0.9763(4) 0.4836(2) 0.1141(14) Uani 1 1 d . .
H26A H -0.1551 0.9641 0.4398 0.171 Uiso 1 1 calc R U
H26B H -0.2571 1.0819 0.4963 0.171 Uiso 1 1 calc R U
H26C H -0.3318 0.9377 0.4727 0.171 Uiso 1 1 calc R U
C27 C -0.2857(3) 0.8813(3) 0.76205(15) 0.0638(6) Uani 1 1 d . .
H27A H -0.3929 0.8536 0.7667 0.096 Uiso 1 1 calc R U
H27B H -0.2869 0.9880 0.7712 0.096 Uiso 1 1 calc R U
H27C H -0.2320 0.8258 0.7984 0.096 Uiso 1 1 calc R U
C28 C 0.4135(3) 0.7492(2) 0.62072(12) 0.0465(5) Uani 1 1 d . .
C29 C 0.5157(3) 0.6601(3) 0.56123(15) 0.0689(7) Uani 1 1 d . .
H29A H 0.4855 0.6875 0.5131 0.103 Uiso 1 1 calc R U
H29B H 0.5044 0.5543 0.5704 0.103 Uiso 1 1 calc R U
H29C H 0.6244 0.6800 0.5610 0.103 Uiso 1 1 calc R U
O1 O 0.3293(3) 0.7397(2) 0.27750(11) 0.0806(6) Uani 1 1 d . .
O2 O 0.2419(3) 0.6158(4) 0.37351(16) 0.1326(11) Uani 1 1 d . .
O3 O 0.4623(3) 0.7091(3) 0.36897(14) 0.1012(7) Uani 1 1 d . .
N4 N 0.3442(3) 0.6887(2) 0.34041(13) 0.0610(5) Uani 1 1 d . .

loop_
_atom_site_aniso_label
_atom_site_aniso_U_11
_atom_site_aniso_U_22
_atom_site_aniso_U_33
_atom_site_aniso_U_23
_atom_site_aniso_U_13
_atom_site_aniso_U_12
Ni1 0.04172(15) 0.02963(13) 0.04325(15) -0.00903(10) -0.00811(10) -0.00137(10)
N1 0.0444(9) 0.0319(8) 0.0439(9) -0.0061(7) -0.0117(7) -0.0036(7)
N2 0.0513(10) 0.0364(8) 0.0423(9) -0.0026(7) -0.0115(7) -0.0035(7)
N3 0.0507(9) 0.0348(8) 0.0418(9) -0.0031(7) -0.0074(7) -0.0051(7)
C1 0.0781(19) 0.0519(15) 0.093(2) -0.0378(15) 0.0255(16) -0.0134(13)
C2 0.109(2) 0.0551(15) 0.0682(17) -0.0301(13) -0.0260(16) -0.0074(15)
C3 0.0489(13) 0.0455(13) 0.111(2) -0.0302(14) -0.0132(14) -0.0078(10)
C4 0.093(2) 0.0318(11) 0.0819(18) -0.0082(11) -0.0084(15) -0.0093(12)
C5 0.0573(15) 0.0353(12) 0.148(3) -0.0297(16) -0.0374(17) 0.0129(11)
C6 0.0380(9) 0.0324(9) 0.0380(9) -0.0098(7) -0.0072(7) 0.0028(7)
C7 0.0615(13) 0.0376(11) 0.0634(14) -0.0028(10) -0.0157(11) -0.0128(10)
C8 0.0751(15) 0.0388(11) 0.0599(14) 0.0050(10) -0.0172(12) -0.0131(11)
C9 0.0561(12) 0.0385(10) 0.0380(10) 0.0001(8) -0.0116(9) -0.0010(9)
C10 0.0582(13) 0.0442(11) 0.0443(11) 0.0018(9) -0.0115(9) 0.0057(10)
C11 0.0603(14) 0.0637(15) 0.0580(14) 0.0057(11) -0.0231(11) 0.0027(11)
C12 0.0833(18) 0.0584(14) 0.0530(13) 0.0017(11) -0.0281(12) -0.0046(13)
C13 0.0907(19) 0.0593(15) 0.0397(11) -0.0085(10) -0.0086(12) -0.0037(13)
C14 0.0612(14) 0.0539(13) 0.0459(12) -0.0047(10) -0.0059(10) -0.0011(11)
C15 0.0631(15) 0.0711(16) 0.0559(14) -0.0046(12) -0.0084(11) 0.0196(13)
C16 0.126(3) 0.100(2) 0.0743(19) -0.0066(17) -0.0554(19) -0.015(2)
C17 0.0655(16) 0.094(2) 0.0666(16) -0.0137(15) 0.0031(13) 0.0007(15)
C19 0.0484(11) 0.0388(10) 0.0468(11) -0.0029(8) -0.0173(9) -0.0135(9)
C20 0.0553(13) 0.0609(14) 0.0504(12) -0.0140(10) -0.0113(10) -0.0232(11)
C21 0.0862(19) 0.092(2) 0.0433(12) -0.0045(12) -0.0141(12) -0.0536(17)
C22 0.0799(18) 0.0637(16) 0.0760(18) 0.0145(14) -0.0388(15) -0.0299(14)
C23 0.0680(15) 0.0496(13) 0.0834(18) 0.0080(12) -0.0388(14) -0.0134(11)
C24 0.0513(12) 0.0397(11) 0.0647(13) 0.0013(10) -0.0250(10) -0.0102(9)
C25 0.0617(15) 0.0856(19) 0.0768(17) -0.0412(15) -0.0042(13) -0.0151(14)
C26 0.149(3) 0.119(3) 0.101(2) 0.054(2) -0.079(2) -0.064(3)
C27 0.0525(13) 0.0573(14) 0.0809(17) -0.0117(12) -0.0130(12) 0.0051(11)
C28 0.0552(12) 0.0405(11) 0.0443(11) -0.0051(9) -0.0056(9) -0.0106(9)
C29 0.0684(16) 0.0656(16) 0.0673(15) -0.0286(13) 0.0125(12) -0.0142(13)
O1 0.0962(15) 0.0730(13) 0.0706(12) -0.0025(10) -0.0146(11) 0.0067(11)
O2 0.1081(19) 0.170(3) 0.125(2) 0.0434(19) -0.0083(16) -0.072(2)
O3 0.0925(15) 0.1044(18) 0.1221(18) 0.0105(14) -0.0519(14) -0.0324(13)
N4 0.0614(12) 0.0542(12) 0.0671(13) -0.0058(10) -0.0063(10) -0.0096(10)

loop_
_atom_type_symbol
_atom_type_description
_atom_type_scat_dispersion_real
_atom_type_scat_dispersion_imag
_atom_type_scat_source
C C 0.0033 0.0016 'International Tables Vol C Tables 4.2.6.8 and 6.1.1.4'
H H 0.0000 0.0000 'International Tables Vol C Tables 4.2.6.8 and 6.1.1.4'
N N 0.0061 0.0033 'International Tables Vol C Tables 4.2.6.8 and 6.1.1.4'
Ni Ni 0.3393 1.1124 'International Tables Vol C Tables 4.2.6.8 and 6.1.1.4'
O O 0.0106 0.0060 'International Tables Vol C Tables 4.2.6.8 and 6.1.1.4'

loop_
_geom_angle_atom_site_label_1
_geom_angle_atom_site_label_2
_geom_angle_atom_site_label_3
_geom_angle
N3 Ni1 C1 167.85(10)
N3 Ni1 C2 133.36(11)
N3 Ni1 C3 104.89(9)
N3 Ni1 C4 104.01(9)
N3 Ni1 C5 132.69(12)
N3 Ni1 C6 94.61(7)
C1 Ni1 C2 39.47(12)
C1 Ni1 C3 63.92(11)
C1 Ni1 C4 64.42(12)
C1 Ni1 C5 39.49(13)
C2 Ni1 C3 36.50(11)
C2 Ni1 C4 63.10(12)
C4 Ni1 C3 38.03(10)
C5 Ni1 C2 64.74(12)
C5 Ni1 C3 63.46(10)
C5 Ni1 C4 37.53(11)
C6 Ni1 C1 97.54(10)
C6 Ni1 C2 114.88(11)
C6 Ni1 C3 150.60(11)
C6 Ni1 C4 154.81(10)
C6 Ni1 C5 117.48(10)
C6 N1 C7 110.97(17)
C6 N1 C19 123.24(16)
C7 N1 C19 125.71(16)
C6 N2 C8 110.68(17)
C6 N2 C9 123.64(16)
C8 N2 C9 125.56(17)
C28 N3 Ni1 174.23(17)
C2 C1 Ni1 75.48(15)
C5 C1 Ni1 75.02(15)
C5 C1 C2 109.0(3)
C1 C2 Ni1 65.04(13)
C3 C2 Ni1 73.21(15)
C3 C2 C1 107.1(3)
C2 C3 Ni1 70.29(14)
C2 C3 C4 108.8(2)
C4 C3 Ni1 70.16(13)
C3 C4 Ni1 71.81(14)
C5 C4 Ni1 70.18(14)
C5 C4 C3 108.5(3)
C1 C5 Ni1 65.49(13)
C4 C5 Ni1 72.29(14)
C4 C5 C1 106.1(2)
N1 C6 Ni1 126.72(14)
N2 C6 Ni1 128.77(14)
N2 C6 N1 104.28(16)
C8 C7 N1 106.61(19)
C7 C8 N2 107.45(19)
C10 C9 N2 119.37(18)
C10 C9 C14 122.36(19)
C14 C9 N2 118.25(19)
C9 C10 C11 117.5(2)
C9 C10 C15 121.5(2)
C11 C10 C15 121.1(2)
C12 C11 C10 122.4(2)
C11 C12 C13 118.2(2)
C11 C12 C16 121.3(3)
C13 C12 C16 120.5(3)
C12 C13 C14 122.3(2)
C9 C14 C13 117.1(2)
C9 C14 C17 122.0(2)
C13 C14 C17 120.9(2)
C20 C19 N1 119.29(19)
C20 C19 C24 122.6(2)
C24 C19 N1 118.14(18)
C19 C20 C21 115.9(2)
C19 C20 C25 121.4(2)
C21 C20 C25 122.7(2)
C22 C21 C20 122.1(2)
C21 C22 C26 119.7(3)
C23 C22 C21 119.3(2)
C23 C22 C26 121.1(3)
C22 C23 C24 121.9(3)
C19 C24 C27 122.6(2)
C23 C24 C19 118.1(2)
C23 C24 C27 119.2(2)
N3 C28 C29 177.4(2)
O1 N4 O3 120.8(2)
O2 N4 O1 118.9(3)
O2 N4 O3 120.2(3)

loop_
_geom_bond_atom_site_label_1
_geom_bond_atom_site_label_2
_geom_bond_distance
Ni1 N3 1.8693(17)
Ni1 C1 2.002(2)
Ni1 C2 2.138(2)
Ni1 C3 2.174(2)
Ni1 C4 2.152(2)
Ni1 C5 2.125(2)
Ni1 C6 1.9020(19)
N1 C6 1.358(2)
N1 C7 1.386(3)
N1 C19 1.438(3)
N2 C6 1.354(2)
N2 C8 1.383(3)
N2 C9 1.442(2)
N3 C28 1.135(3)
C1 C2 1.404(4)
C1 C5 1.399(4)
C2 C3 1.351(4)
C3 C4 1.410(4)
C4 C5 1.376(4)
C7 C8 1.330(3)
C9 C10 1.388(3)
C9 C14 1.393(3)
C10 C11 1.393(3)
C10 C15 1.505(3)
C11 C12 1.374(3)
C12 C13 1.381(4)
C12 C16 1.522(3)
C13 C14 1.397(3)
C14 C17 1.508(3)
C19 C20 1.387(3)
C19 C24 1.394(3)
C20 C21 1.424(4)
C20 C25 1.500(4)
C21 C22 1.376(4)
C22 C23 1.358(4)
C22 C26 1.522(4)
C23 C24 1.385(3)
C24 C27 1.508(3)
C28 C29 1.458(3)
O1 N4 1.228(3)
O2 N4 1.207(3)
O3 N4 1.229(3)
